data_2211588
loop_
_publ_author_name
'Liang-Zhong Xu'
'Qi Zhu'
'Kai Zhou'
'Ya-Xun Yang'

_publ_section_title
;2-Fluoro-5-methylphenyl
 (1<i>H</i>-1,2,4-triazol-1-yl)(1,1,3-trioxo-1,2-dihydro-1,2-benzothiazol-2-yl)methyl
 ketone
;
_journal_coeditor_code SA2015
_journal_issue 12
_journal_name_full 'Acta Crystallographica Section E'
_journal_page_first o5823
_journal_page_last o5824
_journal_paper_doi 10.1107/S1600536806045752
_journal_volume 62
_journal_year 2006
_chemical_formula_iupac 'C18 H13 F N4 O4 S'
_chemical_formula_moiety 'C18 H13 F N4 O4 S'
_chemical_formula_sum 'C18 H13 F N4 O4 S'
_chemical_formula_weight 400.38
_chemical_name_systematic
;
2-Fluoro-5-methylphenyl
(1H-1,2,4-triazol-1-yl)(1,1,3-trioxo-1,2-dihydro-1,2-benzothiazol-2-yl)methyl
ketone
;
_space_group_IT_number 15
_symmetry_cell_setting monoclinic
_symmetry_space_group_name_Hall '-C 2yc'
_symmetry_space_group_name_H-M 'C 1 2/c 1'
_atom_sites_solution_hydrogens geom
_atom_sites_solution_primary direct
_atom_sites_solution_secondary difmap
_audit_creation_method SHELXL-97
_cell_angle_alpha 90.00
_cell_angle_beta 94.823(4)
_cell_angle_gamma 90.00
_cell_formula_units_Z 8
_cell_length_a 21.269(5)
_cell_length_b 10.594(3)
_cell_length_c 15.758(4)
_cell_measurement_reflns_used 2271
_cell_measurement_temperature 294(2)
_cell_measurement_theta_max 26.22
_cell_measurement_theta_min 2.55
_cell_volume 3538.1(16)
_computing_cell_refinement 'SAINT (Bruker, 1999)'
_computing_data_collection 'SMART (Bruker, 1998)'
_computing_data_reduction SAINT
_computing_molecular_graphics 'SHELXTL (Bruker, 1999)'
_computing_publication_material SHELXTL
_computing_structure_refinement 'SHELXL97 (Sheldrick, 1997)'
_computing_structure_solution 'SHELXS97 (Sheldrick, 1997)'
_diffrn_ambient_temperature 294(2)
_diffrn_measured_fraction_theta_full 0.990
_diffrn_measured_fraction_theta_max 0.990
_diffrn_measurement_device_type 'Bruker SMART CCD area-detector'
_diffrn_measurement_method '\f and \w'
_diffrn_radiation_monochromator graphite
_diffrn_radiation_source 'fine-focus sealed tube'
_diffrn_radiation_type MoK\a
_diffrn_radiation_wavelength 0.71073
_diffrn_reflns_av_R_equivalents 0.0600
_diffrn_reflns_av_sigmaI/netI 0.0751
_diffrn_reflns_limit_h_max 26
_diffrn_reflns_limit_h_min -24
_diffrn_reflns_limit_k_max 13
_diffrn_reflns_limit_k_min -10
_diffrn_reflns_limit_l_max 19
_diffrn_reflns_limit_l_min -19
_diffrn_reflns_number 9516
_diffrn_reflns_theta_full 26.43
_diffrn_reflns_theta_max 26.43
_diffrn_reflns_theta_min 1.92
_diffrn_standards_decay_% 0
_diffrn_standards_number 0
_exptl_absorpt_coefficient_mu 0.228
_exptl_absorpt_correction_T_max 0.9865
_exptl_absorpt_correction_T_min 0.9516
_exptl_absorpt_correction_type multi-scan
_exptl_absorpt_process_details '(SADABS; Sheldrick, 1996)'
_exptl_crystal_colour white
_exptl_crystal_density_diffrn 1.503
_exptl_crystal_density_method 'not measured'
_exptl_crystal_description block
_exptl_crystal_F_000 1648
_exptl_crystal_size_max 0.22
_exptl_crystal_size_mid 0.14
_exptl_crystal_size_min 0.06
_refine_diff_density_max 0.371
_refine_diff_density_min -0.455
_refine_ls_extinction_method none
_refine_ls_goodness_of_fit_ref 1.067
_refine_ls_hydrogen_treatment constr
_refine_ls_matrix_type full
_refine_ls_number_parameters 254
_refine_ls_number_reflns 3609
_refine_ls_number_restraints 0
_refine_ls_restrained_S_all 1.067
_refine_ls_R_factor_all 0.1161
_refine_ls_R_factor_gt 0.0564
_refine_ls_shift/su_max 0.000
_refine_ls_shift/su_mean 0.000
_refine_ls_structure_factor_coef Fsqd
_refine_ls_weighting_details 'calc w=1/[\s^2^(Fo^2^)+(0.0309P)^2^+4.2871P] where P=(Fo^2^+2Fc^2^)/3'
_refine_ls_weighting_scheme calc
_refine_ls_wR_factor_gt 0.0994
_refine_ls_wR_factor_ref 0.1171
_reflns_number_gt 2137
_reflns_number_total 3609
_reflns_threshold_expression I>2\s(I)
_cod_data_source_file sa2015.cif
_cod_data_source_block I
_cod_original_cell_volume 3538.0(15)
_cod_original_sg_symbol_H-M 'C 2/c'
_cod_database_code 2211588
_cod_database_fobs_code 2211588

loop_
_symmetry_equiv_pos_as_xyz
'x, y, z'
'-x, y, -z+1/2'
'x+1/2, y+1/2, z'
'-x+1/2, y+1/2, -z+1/2'
'-x, -y, -z'
'x, -y, z-1/2'
'-x+1/2, -y+1/2, -z'
'x+1/2, -y+1/2, z-1/2'

loop_
_atom_site_type_symbol
_atom_site_label
_atom_site_fract_x
_atom_site_fract_y
_atom_site_fract_z
_atom_site_U_iso_or_equiv
_atom_site_adp_type
_atom_site_calc_flag
_atom_site_refinement_flags
_atom_site_occupancy
S S1 0.09799(4) 1.10311(8) 0.18015(5) 0.0345(2) Uani d . 1
F F1 0.24459(9) 1.1861(2) 0.10770(12) 0.0567(6) Uani d . 1
O O1 0.20847(10) 0.8274(2) 0.21705(14) 0.0417(6) Uani d . 1
O O2 0.07827(10) 1.1636(2) 0.25411(14) 0.0467(6) Uani d . 1
O O3 0.10225(10) 1.1785(2) 0.10592(14) 0.0495(6) Uani d . 1
O O4 0.31159(10) 0.9989(2) 0.32345(14) 0.0480(6) Uani d . 1
N N1 0.16772(10) 1.0281(2) 0.20604(15) 0.0294(6) Uani d . 1
N N2 0.19839(11) 1.0819(2) 0.35164(15) 0.0332(6) Uani d . 1
N N3 0.16996(13) 0.9767(3) 0.38016(17) 0.0471(8) Uani d . 1
N N4 0.19232(14) 1.1166(3) 0.48747(17) 0.0545(8) Uani d . 1
C C1 0.05829(14) 0.9609(3) 0.15640(19) 0.0366(8) Uani d . 1
C C2 -0.00516(15) 0.9465(4) 0.1305(2) 0.0511(10) Uani d . 1
H H2 -0.0318 1.0157 0.1218 0.061 Uiso calc R 1
C C3 -0.02702(17) 0.8241(4) 0.1183(3) 0.0651(12) Uani d . 1
H H3 -0.0695 0.8103 0.1020 0.078 Uiso calc R 1
C C4 0.01331(17) 0.7223(4) 0.1299(3) 0.0638(12) Uani d . 1
H H4 -0.0027 0.6412 0.1210 0.077 Uiso calc R 1
C C5 0.07684(16) 0.7375(3) 0.1544(2) 0.0507(10) Uani d . 1
H H5 0.1037 0.6683 0.1616 0.061 Uiso calc R 1
C C6 0.09904(14) 0.8593(3) 0.16799(19) 0.0352(8) Uani d . 1
C C7 0.16423(14) 0.8960(3) 0.19963(18) 0.0316(7) Uani d . 1
C C8 0.21540(13) 1.0891(3) 0.26417(18) 0.0316(7) Uani d . 1
H H8 0.2166 1.1786 0.2486 0.038 Uiso calc R 1
C C9 0.21152(16) 1.1614(3) 0.4165(2) 0.0450(9) Uani d . 1
H H9 0.2317 1.2386 0.4118 0.054 Uiso calc R 1
C C10 0.16791(16) 1.0042(4) 0.4617(2) 0.0532(10) Uani d . 1
H H10 0.1506 0.9489 0.4993 0.064 Uiso calc R 1
C C11 0.28262(14) 1.0343(3) 0.2582(2) 0.0356(8) Uani d . 1
C C12 0.31250(13) 1.0327(3) 0.17558(19) 0.0329(7) Uani d . 1
C C13 0.29419(14) 1.1059(3) 0.1049(2) 0.0396(8) Uani d . 1
C C14 0.32471(16) 1.1012(4) 0.0316(2) 0.0492(9) Uani d . 1
H H14 0.3113 1.1513 -0.0149 0.059 Uiso calc R 1
C C15 0.37540(16) 1.0214(4) 0.0279(2) 0.0522(10) Uani d . 1
H H15 0.3959 1.0173 -0.0219 0.063 Uiso calc R 1
C C16 0.39676(16) 0.9468(3) 0.0969(2) 0.0455(9) Uani d . 1
C C17 0.36486(14) 0.9543(3) 0.1696(2) 0.0396(8) Uani d . 1
H H17 0.3788 0.9053 0.2165 0.048 Uiso calc R 1
C C18 0.45266(19) 0.8593(4) 0.0922(3) 0.0743(13) Uani d . 1
H H18A 0.4740 0.8497 0.1479 0.111 Uiso calc R 1
H H18B 0.4812 0.8944 0.0544 0.111 Uiso calc R 1
H H18C 0.4382 0.7784 0.0712 0.111 Uiso calc R 1

loop_
_atom_site_aniso_label
_atom_site_aniso_U_11
_atom_site_aniso_U_22
_atom_site_aniso_U_33
_atom_site_aniso_U_12
_atom_site_aniso_U_13
_atom_site_aniso_U_23
S1 0.0332(4) 0.0359(4) 0.0346(5) 0.0051(4) 0.0041(3) -0.0050(4)
F1 0.0508(12) 0.0746(15) 0.0457(13) 0.0182(11) 0.0093(9) 0.0220(11)
O1 0.0359(12) 0.0378(13) 0.0504(15) 0.0085(11) -0.0021(11) -0.0008(11)
O2 0.0458(13) 0.0466(14) 0.0485(15) 0.0063(12) 0.0091(11) -0.0168(11)
O3 0.0512(14) 0.0519(16) 0.0455(15) 0.0145(12) 0.0045(11) 0.0132(12)
O4 0.0413(13) 0.0702(18) 0.0319(14) 0.0048(12) 0.0004(10) 0.0090(12)
N1 0.0283(13) 0.0325(14) 0.0272(14) 0.0014(12) 0.0004(10) -0.0038(11)
N2 0.0337(14) 0.0420(16) 0.0244(14) -0.0067(13) 0.0049(11) -0.0034(12)
N3 0.0547(18) 0.0521(19) 0.0359(18) -0.0169(15) 0.0129(14) 0.0021(14)
N4 0.066(2) 0.069(2) 0.0296(17) -0.0098(18) 0.0101(14) -0.0071(16)
C1 0.0334(17) 0.042(2) 0.0349(19) -0.0008(16) 0.0039(14) -0.0123(15)
C2 0.0328(19) 0.054(2) 0.065(3) 0.0081(18) -0.0043(17) -0.0140(19)
C3 0.036(2) 0.070(3) 0.088(3) -0.004(2) -0.005(2) -0.028(2)
C4 0.046(2) 0.052(3) 0.092(3) -0.013(2) -0.002(2) -0.024(2)
C5 0.043(2) 0.040(2) 0.068(3) 0.0006(18) -0.0042(18) -0.0133(18)
C6 0.0318(17) 0.0384(18) 0.0354(19) -0.0007(16) 0.0022(14) -0.0094(15)
C7 0.0376(17) 0.0331(18) 0.0244(17) 0.0018(16) 0.0048(13) -0.0045(14)
C8 0.0344(16) 0.0349(18) 0.0257(17) -0.0073(15) 0.0025(13) -0.0021(14)
C9 0.051(2) 0.047(2) 0.036(2) -0.0066(18) 0.0034(17) -0.0129(17)
C10 0.056(2) 0.068(3) 0.037(2) -0.009(2) 0.0140(17) 0.0068(19)
C11 0.0362(18) 0.0410(19) 0.0295(19) -0.0058(16) 0.0017(14) 0.0041(15)
C12 0.0304(16) 0.0374(18) 0.0307(18) -0.0049(15) 0.0021(13) 0.0020(15)
C13 0.0345(17) 0.047(2) 0.037(2) 0.0002(18) 0.0030(14) 0.0064(17)
C14 0.049(2) 0.062(2) 0.037(2) -0.001(2) 0.0038(16) 0.0118(18)
C15 0.054(2) 0.069(3) 0.036(2) -0.004(2) 0.0195(17) 0.0009(19)
C16 0.045(2) 0.046(2) 0.047(2) -0.0011(17) 0.0153(17) 0.0027(17)
C17 0.0425(19) 0.0382(19) 0.039(2) -0.0027(16) 0.0080(15) 0.0054(15)
C18 0.076(3) 0.072(3) 0.081(3) 0.023(2) 0.044(2) 0.017(2)

loop_
_atom_type_symbol
_atom_type_description
_atom_type_scat_dispersion_real
_atom_type_scat_dispersion_imag
_atom_type_scat_source
C C 0.0033 0.0016 'International Tables Vol C Tables 4.2.6.8 and 6.1.1.4'
H H 0.0000 0.0000 'International Tables Vol C Tables 4.2.6.8 and 6.1.1.4'
N N 0.0061 0.0033 'International Tables Vol C Tables 4.2.6.8 and 6.1.1.4'
O O 0.0106 0.0060 'International Tables Vol C Tables 4.2.6.8 and 6.1.1.4'
F F 0.0171 0.0103 'International Tables Vol C Tables 4.2.6.8 and 6.1.1.4'
S S 0.1246 0.1234 'International Tables Vol C Tables 4.2.6.8 and 6.1.1.4'

loop_
_geom_angle_atom_site_label_1
_geom_angle_atom_site_label_2
_geom_angle_atom_site_label_3
_geom_angle
O2 S1 O3 117.59(15)
O2 S1 N1 108.94(13)
O3 S1 N1 110.13(13)
O2 S1 C1 113.07(14)
O3 S1 C1 111.66(15)
N1 S1 C1 92.55(14)
C7 N1 C8 121.1(2)
C7 N1 S1 114.1(2)
C8 N1 S1 119.29(19)
C9 N2 N3 109.5(3)
C9 N2 C8 129.7(3)
N3 N2 C8 120.5(2)
C10 N3 N2 101.1(3)
C9 N4 C10 101.7(3)
C6 C1 C2 122.5(3)
C6 C1 S1 110.8(2)
C2 C1 S1 126.7(3)
C1 C2 C3 116.8(3)
C1 C2 H2 121.6
C3 C2 H2 121.6
C4 C3 C2 121.0(3)
C4 C3 H3 119.5
C2 C3 H3 119.5
C3 C4 C5 121.8(4)
C3 C4 H4 119.1
C5 C4 H4 119.1
C4 C5 C6 117.6(3)
C4 C5 H5 121.2
C6 C5 H5 121.2
C5 C6 C1 120.2(3)
C5 C6 C7 126.3(3)
C1 C6 C7 113.4(3)
O1 C7 N1 123.4(3)
O1 C7 C6 127.5(3)
N1 C7 C6 109.1(3)
N2 C8 N1 110.9(2)
N2 C8 C11 109.9(2)
N1 C8 C11 113.0(2)
N2 C8 H8 107.6
N1 C8 H8 107.6
C11 C8 H8 107.6
N4 C9 N2 111.4(3)
N4 C9 H9 124.3
N2 C9 H9 124.3
N3 C10 N4 116.3(3)
N3 C10 H10 121.8
N4 C10 H10 121.8
O4 C11 C12 120.8(3)
O4 C11 C8 117.9(3)
C12 C11 C8 121.2(3)
C13 C12 C17 116.8(3)
C13 C12 C11 125.6(3)
C17 C12 C11 117.6(3)
F1 C13 C14 118.3(3)
F1 C13 C12 119.4(3)
C14 C13 C12 122.4(3)
C13 C14 C15 119.0(3)
C13 C14 H14 120.5
C15 C14 H14 120.5
C14 C15 C16 121.6(3)
C14 C15 H15 119.2
C16 C15 H15 119.2
C17 C16 C15 117.7(3)
C17 C16 C18 121.2(3)
C15 C16 C18 121.1(3)
C16 C17 C12 122.6(3)
C16 C17 H17 118.7
C12 C17 H17 118.7
C16 C18 H18A 109.5
C16 C18 H18B 109.5
H18A C18 H18B 109.5
C16 C18 H18C 109.5
H18A C18 H18C 109.5
H18B C18 H18C 109.5

loop_
_geom_bond_atom_site_label_1
_geom_bond_atom_site_label_2
_geom_bond_distance
_geom_bond_publ_flag
S1 O2 1.424(2) ?
S1 O3 1.425(2) ?
S1 N1 1.701(2) ?
S1 C1 1.752(3) ?
F1 C13 1.358(4) yes
O1 C7 1.202(3) ?
O4 C11 1.213(3) ?
N1 C7 1.405(4) ?
N1 C8 1.459(4) ?
N2 C9 1.335(4) ?
N2 N3 1.362(3) ?
N2 C8 1.456(3) ?
N3 C10 1.322(4) yes
N4 C9 1.312(4) yes
N4 C10 1.348(4) ?
C1 C6 1.385(4) ?
C1 C2 1.385(4) ?
C2 C3 1.386(5) ?
C2 H2 0.9300 ?
C3 C4 1.380(5) ?
C3 H3 0.9300 ?
C4 C5 1.383(5) ?
C4 H4 0.9300 ?
C5 C6 1.384(4) ?
C5 H5 0.9300 ?
C6 C7 1.485(4) ?
C8 C11 1.554(4) ?
C8 H8 0.9800 ?
C9 H9 0.9300 ?
C10 H10 0.9300 ?
C11 C12 1.496(4) ?
C12 C13 1.386(4) ?
C12 C17 1.399(4) ?
C13 C14 1.373(4) ?
C14 C15 1.375(5) ?
C14 H14 0.9300 ?
C15 C16 1.389(5) ?
C15 H15 0.9300 ?
C16 C17 1.383(4) ?
C16 C18 1.514(5) ?
C17 H17 0.9300 ?
C18 H18A 0.9600 ?
C18 H18B 0.9600 ?
C18 H18C 0.9600 ?

loop_
_geom_hbond_atom_site_label_D
_geom_hbond_atom_site_label_H
_geom_hbond_atom_site_label_A
_geom_hbond_site_symmetry_A
_geom_hbond_distance_DH
_geom_hbond_distance_HA
_geom_hbond_distance_DA
_geom_hbond_angle_DHA
C5 H5 O4 4_545 0.93 2.54 3.464(4) 172.6
C8 H8 O1 4 0.98 2.27 3.000(4) 130.0
C10 H10 O3 6_576 0.93 2.45 3.375(4) 174.5
C14 H14 F1 7_575 0.93 2.49 3.394(4) 162.8

loop_
_geom_torsion_atom_site_label_1
_geom_torsion_atom_site_label_2
_geom_torsion_atom_site_label_3
_geom_torsion_atom_site_label_4
_geom_torsion
O2 S1 N1 C7 114.4(2)
O3 S1 N1 C7 -115.2(2)
C1 S1 N1 C7 -1.0(2)
O2 S1 N1 C8 -39.7(2)
O3 S1 N1 C8 90.7(2)
C1 S1 N1 C8 -155.1(2)
C9 N2 N3 C10 0.7(3)
C8 N2 N3 C10 174.9(3)
O2 S1 C1 C6 -112.3(2)
O3 S1 C1 C6 112.4(2)
N1 S1 C1 C6 -0.5(2)
O2 S1 C1 C2 66.8(3)
O3 S1 C1 C2 -68.5(3)
N1 S1 C1 C2 178.7(3)
C6 C1 C2 C3 1.4(5)
S1 C1 C2 C3 -177.6(3)
C1 C2 C3 C4 -1.3(6)
C2 C3 C4 C5 0.3(6)
C3 C4 C5 C6 0.6(6)
C4 C5 C6 C1 -0.5(5)
C4 C5 C6 C7 175.9(3)
C2 C1 C6 C5 -0.6(5)
S1 C1 C6 C5 178.6(3)
C2 C1 C6 C7 -177.4(3)
S1 C1 C6 C7 1.8(3)
C8 N1 C7 O1 -24.9(4)
S1 N1 C7 O1 -178.4(2)
C8 N1 C7 C6 155.7(2)
S1 N1 C7 C6 2.1(3)
C5 C6 C7 O1 1.5(5)
C1 C6 C7 O1 178.1(3)
C5 C6 C7 N1 -179.1(3)
C1 C6 C7 N1 -2.5(3)
C9 N2 C8 N1 -149.9(3)
N3 N2 C8 N1 37.3(4)
C9 N2 C8 C11 84.5(4)
N3 N2 C8 C11 -88.4(3)
C7 N1 C8 N2 -76.7(3)
S1 N1 C8 N2 75.5(3)
C7 N1 C8 C11 47.2(3)
S1 N1 C8 C11 -160.5(2)
C10 N4 C9 N2 1.1(4)
N3 N2 C9 N4 -1.2(4)
C8 N2 C9 N4 -174.7(3)
N2 N3 C10 N4 0.0(4)
C9 N4 C10 N3 -0.7(4)
N2 C8 C11 O4 -2.6(4)
N1 C8 C11 O4 -127.0(3)
N2 C8 C11 C12 -178.6(3)
N1 C8 C11 C12 56.9(4)
O4 C11 C12 C13 -157.3(3)
C8 C11 C12 C13 18.6(5)
O4 C11 C12 C17 20.2(4)
C8 C11 C12 C17 -163.9(3)
C17 C12 C13 F1 -178.4(3)
C11 C12 C13 F1 -0.9(5)
C17 C12 C13 C14 1.2(5)
C11 C12 C13 C14 178.7(3)
F1 C13 C14 C15 179.4(3)
C12 C13 C14 C15 -0.2(5)
C13 C14 C15 C16 -0.7(6)
C14 C15 C16 C17 0.6(5)
C14 C15 C16 C18 -180.0(4)
C15 C16 C17 C12 0.4(5)
C18 C16 C17 C12 -179.0(3)
C13 C12 C17 C16 -1.3(5)
C11 C12 C17 C16 -179.0(3)
